data_1555229
loop_
_publ_author_name
'Wang, Yu-Qi'
'He, Yu-Tao'
'Zhang, Lu-Lu'
'Wu, Xin-Xing'
'Liu, Xue-Yuan'
'Liang, Yong-Min'

_publ_section_title
;
 Palladium-Catalyzed Radical Cascade Iododifluoromethylation/Cyclization
 of 1,6-Enynes with Ethyl Difluoroiodoacetate.
;
_journal_issue 17
_journal_name_full 'Organic letters'
_journal_page_first 4280
_journal_page_last 4283
_journal_paper_doi 10.1021/acs.orglett.5b02068
_journal_volume 17
_journal_year 2015
_chemical_formula_moiety 'C24 H26 F2 I N O4 S'
_chemical_formula_sum 'C24 H26 F2 I N O4 S'
_chemical_formula_weight 589.42
_space_group_crystal_system monoclinic
_space_group_IT_number 14
_space_group_name_Hall '-P 2yn'
_space_group_name_H-M_alt 'P 1 21/n 1'
_atom_sites_solution_hydrogens geom
_atom_sites_solution_primary direct
_atom_sites_solution_secondary difmap
_audit_creation_date 2014-12-31
_audit_creation_method
;
Olex2 1.2
(compiled 2014.11.28 svn.r3106 for OlexSys, GUI svn.r4959)
;
_cell_angle_alpha 90.00
_cell_angle_beta 91.321(4)
_cell_angle_gamma 90.00
_cell_formula_units_Z 8
_cell_length_a 12.1210(6)
_cell_length_b 15.7186(8)
_cell_length_c 25.7853(11)
_cell_measurement_reflns_used 6089
_cell_measurement_temperature 290.92(10)
_cell_measurement_theta_max 28.6620
_cell_measurement_theta_min 3.9640
_cell_volume 4911.4(4)
_computing_cell_refinement
;
CrysAlisPro, Agilent Technologies,
Version 1.171.36.32 (release 02-08-2013 CrysAlis171 .NET)
(compiled Aug  2 2013,16:46:58)
;
_computing_data_collection
;
CrysAlisPro, Agilent Technologies,
Version 1.171.36.32 (release 02-08-2013 CrysAlis171 .NET)
(compiled Aug  2 2013,16:46:58)
;
_computing_data_reduction
;
CrysAlisPro, Agilent Technologies,
Version 1.171.36.32 (release 02-08-2013 CrysAlis171 .NET)
(compiled Aug  2 2013,16:46:58)
;
_computing_molecular_graphics 'Olex2 (Dolomanov et al., 2009)'
_computing_publication_material 'Olex2 (Dolomanov et al., 2009)'
_computing_structure_refinement 'ShelXL (Sheldrick, 2008)'
_computing_structure_solution 'ShelXS (Sheldrick, 2008)'
_diffrn_ambient_temperature 290.92(10)
_diffrn_detector_area_resol_mean 16.0733
_diffrn_measured_fraction_theta_full 0.996
_diffrn_measured_fraction_theta_max 0.996
_diffrn_measurement_details
;
#__ type_ start__ end____ width___ exp.time_
  1 omega   -1.00   25.00   1.0000    4.0000
omega____ theta____ kappa____ phi______ frames
    -      -16.3571  -99.0000  -90.0000 26

#__ type_ start__ end____ width___ exp.time_
  2 omega  -20.00    5.00   1.0000    4.0000
omega____ theta____ kappa____ phi______ frames
    -      -16.3571  -99.0000   30.0000 25

#__ type_ start__ end____ width___ exp.time_
  3 omega   51.00   96.00   1.0000    4.0000
omega____ theta____ kappa____ phi______ frames
    -       19.7946  178.0000 -120.0000 45

#__ type_ start__ end____ width___ exp.time_
  4 omega  -25.00   19.00   1.0000    4.0000
omega____ theta____ kappa____ phi______ frames
    -       19.7946  -57.0000   60.0000 44

#__ type_ start__ end____ width___ exp.time_
  5 omega  -39.00   64.00   1.0000    4.0000
omega____ theta____ kappa____ phi______ frames
    -       19.7946  -19.0000  -90.0000 103
;
_diffrn_measurement_device_type 'SuperNova, Dual, Cu at zero, Eos'
_diffrn_measurement_method '\w scans'
_diffrn_orient_matrix_UB_11 -0.0076964000
_diffrn_orient_matrix_UB_12 -0.0405451000
_diffrn_orient_matrix_UB_13 0.0114599000
_diffrn_orient_matrix_UB_21 0.0550711000
_diffrn_orient_matrix_UB_22 -0.0110844000
_diffrn_orient_matrix_UB_23 -0.0057320000
_diffrn_orient_matrix_UB_31 0.0181327000
_diffrn_orient_matrix_UB_32 0.0164321000
_diffrn_orient_matrix_UB_33 0.0243704000
_diffrn_radiation_monochromator mirror
_diffrn_radiation_type MoK\a
_diffrn_radiation_wavelength 0.71073
_diffrn_reflns_av_R_equivalents 0.0441
_diffrn_reflns_av_unetI/netI 0.0662
_diffrn_reflns_limit_h_max 14
_diffrn_reflns_limit_h_min -14
_diffrn_reflns_limit_k_max 19
_diffrn_reflns_limit_k_min -19
_diffrn_reflns_limit_l_max 31
_diffrn_reflns_limit_l_min -31
_diffrn_reflns_number 20915
_diffrn_reflns_theta_full 26.00
_diffrn_reflns_theta_max 26.02
_diffrn_reflns_theta_min 3.42
_diffrn_source 'SuperNova (Mo) X-ray Source'
_exptl_absorpt_coefficient_mu 1.435
_exptl_absorpt_correction_T_max 1.00000
_exptl_absorpt_correction_T_min 0.80590
_exptl_absorpt_correction_type multi-scan
_exptl_absorpt_process_details
;
CrysAlisPro, Agilent Technologies,
Version 1.171.36.32 (release 02-08-2013 CrysAlis171 .NET)
(compiled Aug  2 2013,16:46:58)
Empirical absorption correction using spherical harmonics,
 implemented in SCALE3 ABSPACK scaling algorithm.
;
_exptl_crystal_colour 'clear light yellow'
_exptl_crystal_colour_lustre clear
_exptl_crystal_colour_modifier light
_exptl_crystal_colour_primary yellow
_exptl_crystal_density_diffrn 1.594
_exptl_crystal_density_method 'not measured'
_exptl_crystal_description block
_exptl_crystal_F_000 2368
_exptl_crystal_size_max 0.32
_exptl_crystal_size_mid 0.31
_exptl_crystal_size_min 0.25
_refine_diff_density_max 1.157
_refine_diff_density_min -1.022
_refine_diff_density_rms 0.100
_refine_ls_extinction_method none
_refine_ls_goodness_of_fit_ref 1.078
_refine_ls_hydrogen_treatment constr
_refine_ls_matrix_type full
_refine_ls_number_parameters 601
_refine_ls_number_reflns 9643
_refine_ls_number_restraints 0
_refine_ls_restrained_S_all 1.078
_refine_ls_R_factor_all 0.0636
_refine_ls_R_factor_gt 0.0438
_refine_ls_shift/su_max 0.003
_refine_ls_shift/su_mean 0.000
_refine_ls_structure_factor_coef Fsqd
_refine_ls_weighting_details 'calc w=1/[\s^2^(Fo^2^)+(0.0270P)^2^+0.0000P] where P=(Fo^2^+2Fc^2^)/3'
_refine_ls_weighting_scheme calc
_refine_ls_wR_factor_gt 0.0863
_refine_ls_wR_factor_ref 0.0994
_reflns_number_gt 7219
_reflns_number_total 9643
_reflns_threshold_expression >2sigma(I)
_cod_data_source_file ol5b02068_si_004.cif
_cod_data_source_block zhangyq1230
_cod_database_code 1555229
_reflns_odcompleteness_completeness 99.60
_reflns_odcompleteness_iscentric 1
_reflns_odcompleteness_theta 26.32
_olex2_refinement_description
;
1. Fixed Uiso
 At 1.2 times of:
  All C(H) groups, All C(H,H) groups
 At 1.5 times of:
  All C(H,H,H) groups
2.a Secondary CH2 refined with riding coordinates:
 C10(H10A,H10B), C11(H11A,H11B), C13(H13A,H13B), C16(H16A,H16B), C33(H33A,
 H33B), C34(H34A,H34B), C37(H37A,H37B), C40(H40A,H40B)
2.b Aromatic/amide H refined with riding coordinates:
 C1(H1), C2(H2), C3(H3), C4(H4), C5(H5), C19(H19), C20(H20), C22(H22),
 C23(H23), C25(H25), C26(H26), C27(H27), C28(H28), C29(H29), C43(H43), C44(H44),
  C46(H46), C47(H47)
2.c Idealised Me refined as rotating group:
 C12(H12A,H12B,H12C), C17(H17A,H17B,H17C), C24(H24A,H24B,H24C), C36(H36A,H36B,
 H36C), C41(H41A,H41B,H41C), C48(H48A,H48B,H48C)
;
_olex2_date_sample_data_collection 2014-12-31
_olex2_submission_special_instructions 'No special instructions were received'

loop_
_space_group_symop_id
_space_group_symop_operation_xyz
1 'x, y, z'
2 '-x+1/2, y+1/2, -z+1/2'
3 '-x, -y, -z'
4 'x-1/2, -y-1/2, z-1/2'

loop_
_atom_site_label
_atom_site_type_symbol
_atom_site_fract_x
_atom_site_fract_y
_atom_site_fract_z
_atom_site_U_iso_or_equiv
_atom_site_adp_type
_atom_site_occupancy
_atom_site_calc_flag
_atom_site_refinement_flags_posn
I1 I 0.17404(2) 0.539089(18) 0.498531(10) 0.02992(9) Uani 1 d .
S1 S 0.08757(9) 0.25648(7) 0.63811(4) 0.0303(3) Uani 1 d .
F1 F 0.3230(2) 0.53532(16) 0.73796(10) 0.0453(7) Uani 1 d .
F2 F 0.30897(18) 0.49644(16) 0.65695(9) 0.0364(6) Uani 1 d .
O1 O 0.2157(2) 0.3757(2) 0.76048(10) 0.0364(7) Uani 1 d .
O2 O 0.3424(2) 0.3538(2) 0.70021(11) 0.0389(8) Uani 1 d .
O3 O 0.1744(2) 0.22523(18) 0.60700(12) 0.0380(8) Uani 1 d .
O4 O 0.0772(3) 0.22805(19) 0.69036(11) 0.0418(8) Uani 1 d .
N1 N 0.1045(3) 0.3600(2) 0.64143(11) 0.0242(7) Uani 1 d .
C1 C 0.1635(4) 0.7014(3) 0.61126(16) 0.0318(10) Uani 1 d .
H1 H 0.2311 0.6778 0.6211 0.038 Uiso 1 calc R
C2 C 0.1403(4) 0.7848(3) 0.62435(17) 0.0403(12) Uani 1 d .
H2 H 0.1914 0.8164 0.6437 0.048 Uiso 1 calc R
C3 C 0.0424(4) 0.8207(3) 0.60883(16) 0.0385(11) Uani 1 d .
H3 H 0.0268 0.8768 0.6175 0.046 Uiso 1 calc R
C4 C -0.0336(4) 0.7733(3) 0.58024(17) 0.0359(11) Uani 1 d .
H4 H -0.1002 0.7980 0.5697 0.043 Uiso 1 calc R
C5 C -0.0118(3) 0.6900(3) 0.56712(15) 0.0262(9) Uani 1 d .
H5 H -0.0628 0.6591 0.5474 0.031 Uiso 1 calc R
C6 C 0.0872(3) 0.6524(2) 0.58359(13) 0.0199(8) Uani 1 d .
C7 C 0.1094(3) 0.5625(3) 0.57346(14) 0.0236(9) Uani 1 d .
C8 C 0.1005(3) 0.4978(3) 0.60565(14) 0.0211(9) Uani 1 d .
C9 C 0.0575(3) 0.5019(3) 0.66132(14) 0.0234(9) Uani 1 d .
C10 C 0.0226(3) 0.4095(3) 0.66956(15) 0.0270(9) Uani 1 d .
H10A H 0.0244 0.3950 0.7061 0.032 Uiso 1 calc R
H10B H -0.0511 0.3994 0.6555 0.032 Uiso 1 calc R
C11 C 0.1251(3) 0.4059(3) 0.59262(15) 0.0291(10) Uani 1 d .
H11A H 0.0768 0.3857 0.5648 0.035 Uiso 1 calc R
H11B H 0.2012 0.3992 0.5824 0.035 Uiso 1 calc R
C12 C -0.0431(3) 0.5595(3) 0.66868(15) 0.0334(11) Uani 1 d .
H12A H -0.0942 0.5520 0.6401 0.050 Uiso 1 calc GR
H12B H -0.0196 0.6178 0.6702 0.050 Uiso 1 calc GR
H12C H -0.0783 0.5448 0.7004 0.050 Uiso 1 calc GR
C13 C 0.1468(3) 0.5309(3) 0.70152(14) 0.0267(9) Uani 1 d .
H13A H 0.1583 0.5913 0.6963 0.032 Uiso 1 calc R
H13B H 0.1157 0.5244 0.7356 0.032 Uiso 1 calc R
C14 C 0.2584(3) 0.4894(3) 0.70314(15) 0.0290(10) Uani 1 d .
C15 C 0.2673(3) 0.3976(3) 0.72426(15) 0.0281(10) Uani 1 d .
C16 C 0.3629(4) 0.2676(3) 0.7200(2) 0.0496(13) Uani 1 d .
H16A H 0.2946 0.2355 0.7205 0.060 Uiso 1 calc R
H16B H 0.3937 0.2700 0.7550 0.060 Uiso 1 calc R
C17 C 0.4415(5) 0.2269(3) 0.6849(2) 0.0646(17) Uani 1 d .
H17A H 0.4061 0.2171 0.6518 0.097 Uiso 1 calc GR
H17B H 0.4655 0.1736 0.6995 0.097 Uiso 1 calc GR
H17C H 0.5041 0.2635 0.6807 0.097 Uiso 1 calc GR
C18 C -0.0400(4) 0.2384(3) 0.60562(15) 0.0296(10) Uani 1 d .
C19 C -0.0418(4) 0.2227(3) 0.55258(16) 0.0315(10) Uani 1 d .
H19 H 0.0235 0.2201 0.5344 0.038 Uiso 1 calc R
C20 C -0.1426(4) 0.2110(3) 0.52747(17) 0.0378(11) Uani 1 d .
H20 H -0.1443 0.2000 0.4920 0.045 Uiso 1 calc R
C21 C -0.2403(4) 0.2150(3) 0.55334(18) 0.0369(11) Uani 1 d .
C22 C -0.2365(4) 0.2291(3) 0.60681(17) 0.0358(11) Uani 1 d .
H22 H -0.3016 0.2304 0.6252 0.043 Uiso 1 calc R
C23 C -0.1366(4) 0.2411(3) 0.63259(16) 0.0344(11) Uani 1 d .
H23 H -0.1346 0.2509 0.6682 0.041 Uiso 1 calc R
C24 C -0.3486(4) 0.2056(3) 0.5234(2) 0.0569(15) Uani 1 d .
H24A H -0.3767 0.2609 0.5144 0.085 Uiso 1 calc GR
H24B H -0.4009 0.1766 0.5445 0.085 Uiso 1 calc GR
H24C H -0.3370 0.1734 0.4924 0.085 Uiso 1 calc GR
I2 I 0.67285(2) 0.729421(18) 0.500904(10) 0.02917(9) Uani 1 d .
S2 S 0.56548(9) 0.99472(7) 0.64623(4) 0.0287(2) Uani 1 d .
F3 F 0.8135(2) 0.71580(17) 0.74381(10) 0.0482(7) Uani 1 d .
F4 F 0.80250(19) 0.75611(16) 0.66319(9) 0.0366(6) Uani 1 d .
O5 O 0.7021(2) 0.8738(2) 0.76669(10) 0.0362(8) Uani 1 d .
O6 O 0.8294(2) 0.89928(19) 0.70633(11) 0.0374(8) Uani 1 d .
O7 O 0.6499(2) 1.03111(18) 0.61569(12) 0.0380(8) Uani 1 d .
O8 O 0.5532(3) 1.02029(19) 0.69895(10) 0.0376(8) Uani 1 d .
N2 N 0.5890(3) 0.8920(2) 0.64791(12) 0.0234(7) Uani 1 d .
C25 C 0.6722(3) 0.5566(3) 0.61071(16) 0.0308(10) Uani 1 d .
H25 H 0.7346 0.5830 0.6248 0.037 Uiso 1 calc R
C26 C 0.6564(4) 0.4711(3) 0.61887(17) 0.0440(12) Uani 1 d .
H26 H 0.7083 0.4403 0.6382 0.053 Uiso 1 calc R
C27 C 0.5653(4) 0.4310(3) 0.59882(18) 0.0464(13) Uani 1 d .
H27 H 0.5549 0.3732 0.6046 0.056 Uiso 1 calc R
C28 C 0.4886(4) 0.4766(3) 0.56982(17) 0.0435(13) Uani 1 d .
H28 H 0.4266 0.4494 0.5559 0.052 Uiso 1 calc R
C29 C 0.5037(3) 0.5623(3) 0.56151(16) 0.0317(10) Uani 1 d .
H29 H 0.4512 0.5926 0.5422 0.038 Uiso 1 calc R
C30 C 0.5962(3) 0.6041(3) 0.58160(14) 0.0239(9) Uani 1 d .
C31 C 0.6116(3) 0.6959(3) 0.57524(14) 0.0241(9) Uani 1 d .
C32 C 0.5975(3) 0.7570(3) 0.60922(14) 0.0220(9) Uani 1 d .
C33 C 0.6160(3) 0.8502(3) 0.59868(15) 0.0266(9) Uani 1 d .
H33A H 0.6921 0.8609 0.5898 0.032 Uiso 1 calc R
H33B H 0.5680 0.8700 0.5706 0.032 Uiso 1 calc R
C34 C 0.5099(3) 0.8376(3) 0.67467(14) 0.0258(9) Uani 1 d .
H34A H 0.4357 0.8455 0.6605 0.031 Uiso 1 calc R
H34B H 0.5102 0.8497 0.7116 0.031 Uiso 1 calc R
C35 C 0.5512(3) 0.7481(3) 0.66442(14) 0.0238(9) Uani 1 d .
C36 C 0.4552(3) 0.6858(3) 0.66863(16) 0.0355(11) Uani 1 d .
H36A H 0.4034 0.6953 0.6405 0.053 Uiso 1 calc GR
H36B H 0.4192 0.6945 0.7010 0.053 Uiso 1 calc GR
H36C H 0.4825 0.6286 0.6671 0.053 Uiso 1 calc GR
C37 C 0.6395(3) 0.7194(3) 0.70536(14) 0.0252(9) Uani 1 d .
H37A H 0.6065 0.7246 0.7391 0.030 Uiso 1 calc R
H37B H 0.6526 0.6593 0.6997 0.030 Uiso 1 calc R
C38 C 0.7497(3) 0.7619(3) 0.70890(16) 0.0319(10) Uani 1 d .
C39 C 0.7555(3) 0.8532(3) 0.73019(15) 0.0271(10) Uani 1 d .
C40 C 0.8463(4) 0.9857(3) 0.72582(18) 0.0452(13) Uani 1 d .
H40A H 0.8748 0.9843 0.7613 0.054 Uiso 1 calc R
H40B H 0.7771 1.0167 0.7251 0.054 Uiso 1 calc R
C41 C 0.9261(5) 1.0273(3) 0.6919(2) 0.0635(16) Uani 1 d .
H41A H 0.8948 1.0323 0.6575 0.095 Uiso 1 calc GR
H41B H 0.9923 0.9938 0.6909 0.095 Uiso 1 calc GR
H41C H 0.9434 1.0829 0.7052 0.095 Uiso 1 calc GR
C42 C 0.4390(3) 1.0089(3) 0.61312(15) 0.0280(9) Uani 1 d .
C43 C 0.4356(4) 1.0206(3) 0.55998(15) 0.0332(10) Uani 1 d .
H43 H 0.5007 1.0247 0.5418 0.040 Uiso 1 calc R
C44 C 0.3351(4) 1.0260(3) 0.53418(18) 0.0417(12) Uani 1 d .
H44 H 0.3337 1.0326 0.4983 0.050 Uiso 1 calc R
C45 C 0.2373(4) 1.0222(3) 0.55960(18) 0.0397(12) Uani 1 d .
C46 C 0.2413(4) 1.0117(3) 0.61349(18) 0.0393(11) Uani 1 d .
H46 H 0.1759 1.0091 0.6316 0.047 Uiso 1 calc R
C47 C 0.3403(4) 1.0051(3) 0.63975(16) 0.0357(11) Uani 1 d .
H47 H 0.3418 0.9982 0.6756 0.043 Uiso 1 calc R
C48 C 0.1293(4) 1.0260(3) 0.5299(2) 0.0599(16) Uani 1 d .
H48A H 0.1403 1.0521 0.4968 0.090 Uiso 1 calc GR
H48B H 0.0774 1.0590 0.5491 0.090 Uiso 1 calc GR
H48C H 0.1011 0.9694 0.5250 0.090 Uiso 1 calc GR

loop_
_atom_site_aniso_label
_atom_site_aniso_U_11
_atom_site_aniso_U_22
_atom_site_aniso_U_33
_atom_site_aniso_U_23
_atom_site_aniso_U_13
_atom_site_aniso_U_12
I1 0.03749(16) 0.03015(17) 0.02242(14) 0.00156(13) 0.00746(12) 0.00084(13)
S1 0.0379(6) 0.0236(6) 0.0295(5) 0.0052(5) 0.0007(5) 0.0007(5)
F1 0.0457(15) 0.0419(16) 0.0473(15) -0.0045(14) -0.0171(13) -0.0083(14)
F2 0.0288(12) 0.0426(16) 0.0382(13) 0.0115(13) 0.0105(11) 0.0046(12)
O1 0.0412(17) 0.042(2) 0.0262(15) 0.0055(15) 0.0066(14) 0.0051(16)
O2 0.0364(17) 0.0359(19) 0.0448(18) 0.0068(16) 0.0093(14) 0.0121(15)
O3 0.0347(17) 0.0260(17) 0.0532(19) 0.0001(16) 0.0025(15) 0.0088(14)
O4 0.055(2) 0.0357(19) 0.0339(16) 0.0129(16) -0.0061(15) -0.0115(17)
N1 0.0294(17) 0.0232(19) 0.0200(16) 0.0020(16) 0.0008(14) 0.0011(16)
C1 0.030(2) 0.033(3) 0.033(2) -0.001(2) -0.0055(19) -0.005(2)
C2 0.052(3) 0.034(3) 0.034(2) -0.004(2) -0.007(2) -0.012(2)
C3 0.060(3) 0.022(2) 0.034(2) -0.004(2) 0.018(2) 0.006(2)
C4 0.035(2) 0.035(3) 0.039(2) 0.008(2) 0.011(2) 0.007(2)
C5 0.025(2) 0.025(2) 0.029(2) -0.002(2) 0.0008(17) 0.0010(19)
C6 0.0216(19) 0.021(2) 0.0172(18) -0.0021(17) 0.0020(15) -0.0005(17)
C7 0.024(2) 0.027(2) 0.0200(19) -0.0030(19) 0.0031(16) -0.0002(18)
C8 0.0151(17) 0.028(2) 0.0201(18) -0.0043(19) 0.0008(15) 0.0023(17)
C9 0.028(2) 0.021(2) 0.0216(19) 0.0010(19) 0.0049(16) -0.0034(18)
C10 0.027(2) 0.030(2) 0.024(2) -0.002(2) 0.0066(17) -0.0003(19)
C11 0.033(2) 0.030(2) 0.025(2) -0.001(2) 0.0069(18) 0.006(2)
C12 0.028(2) 0.047(3) 0.026(2) 0.006(2) 0.0095(18) 0.012(2)
C13 0.033(2) 0.025(2) 0.0219(19) 0.0004(19) 0.0061(17) 0.004(2)
C14 0.027(2) 0.035(3) 0.025(2) 0.001(2) 0.0006(18) 0.000(2)
C15 0.029(2) 0.030(3) 0.025(2) 0.003(2) -0.0010(18) 0.001(2)
C16 0.055(3) 0.034(3) 0.060(3) 0.010(3) 0.005(3) 0.020(3)
C17 0.066(4) 0.042(3) 0.086(4) -0.002(3) 0.002(3) 0.026(3)
C18 0.038(2) 0.023(2) 0.028(2) 0.002(2) 0.0020(19) 0.000(2)
C19 0.039(2) 0.026(2) 0.030(2) 0.000(2) 0.0057(19) -0.001(2)
C20 0.052(3) 0.033(3) 0.028(2) -0.001(2) -0.006(2) -0.003(2)
C21 0.044(3) 0.023(2) 0.044(3) -0.001(2) -0.001(2) -0.009(2)
C22 0.035(2) 0.028(3) 0.045(3) -0.003(2) 0.010(2) -0.009(2)
C23 0.045(3) 0.034(3) 0.024(2) -0.003(2) 0.007(2) -0.005(2)
C24 0.045(3) 0.036(3) 0.088(4) -0.013(3) -0.019(3) -0.004(3)
I2 0.03455(16) 0.03007(17) 0.02312(14) -0.00237(13) 0.00551(11) 0.00077(13)
S2 0.0359(6) 0.0236(6) 0.0266(5) -0.0043(5) 0.0006(5) 0.0016(5)
F3 0.0450(16) 0.0457(17) 0.0529(16) 0.0033(15) -0.0182(14) 0.0061(14)
F4 0.0305(13) 0.0409(16) 0.0387(13) -0.0134(13) 0.0080(11) -0.0013(12)
O5 0.0413(17) 0.043(2) 0.0245(15) -0.0083(15) 0.0100(13) -0.0078(16)
O6 0.0373(17) 0.0347(18) 0.0408(17) -0.0116(16) 0.0148(14) -0.0124(15)
O7 0.0377(17) 0.0281(17) 0.0483(18) 0.0013(16) 0.0029(15) -0.0029(15)
O8 0.0522(19) 0.0320(18) 0.0284(15) -0.0140(15) -0.0044(14) 0.0128(16)
N2 0.0295(18) 0.0185(18) 0.0224(16) -0.0006(15) 0.0050(14) 0.0022(15)
C25 0.028(2) 0.031(2) 0.033(2) -0.001(2) -0.0027(19) 0.006(2)
C26 0.059(3) 0.036(3) 0.037(3) 0.010(2) 0.002(2) 0.014(3)
C27 0.069(4) 0.027(3) 0.044(3) -0.003(2) 0.016(3) -0.004(3)
C28 0.050(3) 0.044(3) 0.036(3) -0.018(3) 0.009(2) -0.016(3)
C29 0.032(2) 0.030(3) 0.032(2) -0.003(2) -0.0036(19) -0.004(2)
C30 0.033(2) 0.020(2) 0.0190(19) -0.0065(18) 0.0043(17) -0.0003(19)
C31 0.0214(19) 0.027(2) 0.0238(19) 0.005(2) -0.0031(16) 0.0016(18)
C32 0.0213(19) 0.025(2) 0.0195(18) -0.0026(18) 0.0010(16) 0.0027(18)
C33 0.029(2) 0.024(2) 0.027(2) -0.0001(19) 0.0060(17) -0.0078(19)
C34 0.027(2) 0.031(2) 0.0200(19) 0.0041(19) 0.0059(16) 0.0032(19)
C35 0.0235(19) 0.028(2) 0.0207(19) -0.0057(19) 0.0062(16) -0.0033(19)
C36 0.025(2) 0.045(3) 0.036(2) -0.009(2) 0.0095(19) -0.008(2)
C37 0.032(2) 0.024(2) 0.0197(19) -0.0001(19) 0.0027(17) 0.0005(19)
C38 0.030(2) 0.035(3) 0.030(2) -0.003(2) 0.0000(19) 0.010(2)
C39 0.029(2) 0.028(2) 0.024(2) 0.002(2) -0.0007(18) 0.002(2)
C40 0.047(3) 0.037(3) 0.052(3) -0.022(3) 0.012(2) -0.009(3)
C41 0.069(4) 0.044(3) 0.078(4) -0.016(3) 0.019(3) -0.015(3)
C42 0.033(2) 0.022(2) 0.029(2) -0.002(2) 0.0043(18) -0.001(2)
C43 0.039(2) 0.032(3) 0.028(2) 0.005(2) 0.0052(19) 0.000(2)
C44 0.050(3) 0.039(3) 0.036(2) 0.010(2) 0.000(2) 0.008(3)
C45 0.040(3) 0.031(3) 0.048(3) 0.004(2) -0.010(2) 0.006(2)
C46 0.031(2) 0.035(3) 0.052(3) 0.006(3) 0.006(2) 0.005(2)
C47 0.046(3) 0.033(3) 0.029(2) 0.002(2) 0.007(2) 0.003(2)
C48 0.055(3) 0.042(3) 0.081(4) 0.008(3) -0.029(3) 0.013(3)

loop_
_atom_type_symbol
_atom_type_description
_atom_type_scat_dispersion_real
_atom_type_scat_dispersion_imag
_atom_type_scat_source
C C 0.0033 0.0016 'International Tables Vol C Tables 4.2.6.8 and 6.1.1.4'
H H 0.0000 0.0000 'International Tables Vol C Tables 4.2.6.8 and 6.1.1.4'
F F 0.0171 0.0103 'International Tables Vol C Tables 4.2.6.8 and 6.1.1.4'
I I -0.4742 1.8119 'International Tables Vol C Tables 4.2.6.8 and 6.1.1.4'
N N 0.0061 0.0033 'International Tables Vol C Tables 4.2.6.8 and 6.1.1.4'
O O 0.0106 0.0060 'International Tables Vol C Tables 4.2.6.8 and 6.1.1.4'
S S 0.1246 0.1234 'International Tables Vol C Tables 4.2.6.8 and 6.1.1.4'

loop_
_geom_angle_atom_site_label_1
_geom_angle_atom_site_label_2
_geom_angle_atom_site_label_3
_geom_angle
O3 S1 O4 120.35(19)
O3 S1 N1 106.15(18)
O3 S1 C18 109.13(19)
O4 S1 N1 105.93(18)
O4 S1 C18 107.6(2)
N1 S1 C18 106.91(18)
C15 O2 C16 115.8(3)
C10 N1 S1 117.8(3)
C10 N1 C11 107.0(3)
C11 N1 S1 117.6(3)
C2 C1 H1 119.5
C2 C1 C6 121.0(4)
C6 C1 H1 119.5
C1 C2 H2 120.0
C3 C2 C1 120.0(4)
C3 C2 H2 120.0
C2 C3 H3 120.1
C2 C3 C4 119.8(4)
C4 C3 H3 120.1
C3 C4 H4 119.6
C5 C4 C3 120.8(4)
C5 C4 H4 119.6
C4 C5 H5 120.1
C4 C5 C6 119.8(4)
C6 C5 H5 120.1
C1 C6 C5 118.6(4)
C1 C6 C7 120.3(3)
C5 C6 C7 121.1(3)
C6 C7 I1 113.7(3)
C8 C7 I1 118.3(3)
C8 C7 C6 127.9(3)
C7 C8 C9 126.1(4)
C7 C8 C11 125.2(3)
C11 C8 C9 108.6(3)
C8 C9 C13 112.9(3)
C10 C9 C8 101.0(3)
C10 C9 C12 108.7(3)
C10 C9 C13 112.2(3)
C12 C9 C8 115.3(3)
C12 C9 C13 106.7(3)
N1 C10 C9 104.1(3)
N1 C10 H10A 110.9
N1 C10 H10B 110.9
C9 C10 H10A 110.9
C9 C10 H10B 110.9
H10A C10 H10B 109.0
N1 C11 C8 103.8(3)
N1 C11 H11A 111.0
N1 C11 H11B 111.0
C8 C11 H11A 111.0
C8 C11 H11B 111.0
H11A C11 H11B 109.0
C9 C12 H12A 109.5
C9 C12 H12B 109.5
C9 C12 H12C 109.5
H12A C12 H12B 109.5
H12A C12 H12C 109.5
H12B C12 H12C 109.5
C9 C13 H13A 107.2
C9 C13 H13B 107.2
H13A C13 H13B 106.9
C14 C13 C9 120.3(3)
C14 C13 H13A 107.2
C14 C13 H13B 107.2
F1 C14 C13 106.7(3)
F1 C14 C15 103.0(3)
F2 C14 F1 105.5(3)
F2 C14 C13 111.4(3)
F2 C14 C15 110.9(4)
C13 C14 C15 118.1(4)
O1 C15 O2 127.2(4)
O1 C15 C14 121.0(4)
O2 C15 C14 111.6(3)
O2 C16 H16A 110.3
O2 C16 H16B 110.3
O2 C16 C17 107.1(4)
H16A C16 H16B 108.5
C17 C16 H16A 110.3
C17 C16 H16B 110.3
C16 C17 H17A 109.5
C16 C17 H17B 109.5
C16 C17 H17C 109.5
H17A C17 H17B 109.5
H17A C17 H17C 109.5
H17B C17 H17C 109.5
C19 C18 S1 119.3(3)
C23 C18 S1 120.1(3)
C23 C18 C19 120.6(4)
C18 C19 H19 120.7
C20 C19 C18 118.6(4)
C20 C19 H19 120.7
C19 C20 H20 119.0
C21 C20 C19 121.9(4)
C21 C20 H20 119.0
C20 C21 C22 118.5(4)
C20 C21 C24 119.7(4)
C22 C21 C24 121.8(5)
C21 C22 H22 119.8
C23 C22 C21 120.4(4)
C23 C22 H22 119.8
C18 C23 C22 120.0(4)
C18 C23 H23 120.0
C22 C23 H23 120.0
C21 C24 H24A 109.5
C21 C24 H24B 109.5
C21 C24 H24C 109.5
H24A C24 H24B 109.5
H24A C24 H24C 109.5
H24B C24 H24C 109.5
O7 S2 O8 120.29(19)
O7 S2 N2 106.45(18)
O7 S2 C42 108.15(19)
O8 S2 N2 105.88(18)
O8 S2 C42 108.60(19)
N2 S2 C42 106.69(18)
C39 O6 C40 116.3(3)
C33 N2 S2 117.3(3)
C34 N2 S2 118.1(3)
C34 N2 C33 107.8(3)
C26 C25 H25 119.5
C26 C25 C30 120.9(4)
C30 C25 H25 119.5
C25 C26 H26 119.7
C27 C26 C25 120.6(4)
C27 C26 H26 119.7
C26 C27 H27 120.2
C26 C27 C28 119.6(5)
C28 C27 H27 120.2
C27 C28 H28 119.9
C29 C28 C27 120.2(4)
C29 C28 H28 119.9
C28 C29 H29 119.6
C28 C29 C30 120.9(4)
C30 C29 H29 119.6
C25 C30 C31 120.3(4)
C29 C30 C25 117.7(4)
C29 C30 C31 121.9(4)
C30 C31 I2 113.0(3)
C32 C31 I2 118.0(3)
C32 C31 C30 128.8(4)
C31 C32 C33 124.6(4)
C31 C32 C35 127.0(4)
C33 C32 C35 108.2(3)
N2 C33 C32 104.0(3)
N2 C33 H33A 111.0
N2 C33 H33B 111.0
C32 C33 H33A 111.0
C32 C33 H33B 111.0
H33A C33 H33B 109.0
N2 C34 H34A 111.0
N2 C34 H34B 111.0
N2 C34 C35 103.7(3)
H34A C34 H34B 109.0
C35 C34 H34A 111.0
C35 C34 H34B 111.0
C32 C35 C37 113.1(3)
C34 C35 C32 101.8(3)
C34 C35 C36 109.1(3)
C34 C35 C37 112.0(3)
C36 C35 C32 114.7(3)
C36 C35 C37 106.3(3)
C35 C36 H36A 109.5
C35 C36 H36B 109.5
C35 C36 H36C 109.5
H36A C36 H36B 109.5
H36A C36 H36C 109.5
H36B C36 H36C 109.5
C35 C37 H37A 107.1
C35 C37 H37B 107.1
H37A C37 H37B 106.8
C38 C37 C35 120.9(3)
C38 C37 H37A 107.1
C38 C37 H37B 107.1
F3 C38 C37 107.0(4)
F3 C38 C39 103.7(3)
F4 C38 F3 105.3(3)
F4 C38 C37 110.8(3)
F4 C38 C39 110.8(4)
C37 C38 C39 118.2(4)
O5 C39 O6 127.2(4)
O5 C39 C38 120.8(4)
O6 C39 C38 111.9(3)
O6 C40 H40A 110.3
O6 C40 H40B 110.3
O6 C40 C41 107.3(4)
H40A C40 H40B 108.5
C41 C40 H40A 110.3
C41 C40 H40B 110.3
C40 C41 H41A 109.5
C40 C41 H41B 109.5
C40 C41 H41C 109.5
H41A C41 H41B 109.5
H41A C41 H41C 109.5
H41B C41 H41C 109.5
C43 C42 S2 120.4(3)
C43 C42 C47 119.2(4)
C47 C42 S2 120.4(3)
C42 C43 H43 120.2
C44 C43 C42 119.6(4)
C44 C43 H43 120.2
C43 C44 H44 118.9
C45 C44 C43 122.1(4)
C45 C44 H44 118.9
C44 C45 C46 118.1(4)
C44 C45 C48 120.6(4)
C46 C45 C48 121.3(5)
C45 C46 H46 119.7
C47 C46 C45 120.6(4)
C47 C46 H46 119.7
C42 C47 H47 119.8
C46 C47 C42 120.4(4)
C46 C47 H47 119.8
C45 C48 H48A 109.5
C45 C48 H48B 109.5
C45 C48 H48C 109.5
H48A C48 H48B 109.5
H48A C48 H48C 109.5
H48B C48 H48C 109.5

loop_
_geom_bond_atom_site_label_1
_geom_bond_atom_site_label_2
_geom_bond_distance
I1 C7 2.134(4)
S1 O3 1.425(3)
S1 O4 1.428(3)
S1 N1 1.642(3)
S1 C18 1.764(4)
F1 C14 1.381(4)
F2 C14 1.357(4)
O1 C15 1.186(5)
O2 C15 1.309(5)
O2 C16 1.466(5)
N1 C10 1.465(5)
N1 C11 1.477(5)
C1 H1 0.9300
C1 C2 1.384(6)
C1 C6 1.388(5)
C2 H2 0.9300
C2 C3 1.366(6)
C3 H3 0.9300
C3 C4 1.384(6)
C4 H4 0.9300
C4 C5 1.380(6)
C5 H5 0.9300
C5 C6 1.395(5)
C6 C7 1.463(5)
C7 C8 1.319(5)
C8 C9 1.540(5)
C8 C11 1.514(5)
C9 C10 1.529(5)
C9 C12 1.534(5)
C9 C13 1.550(5)
C10 H10A 0.9700
C10 H10B 0.9700
C11 H11A 0.9700
C11 H11B 0.9700
C12 H12A 0.9600
C12 H12B 0.9600
C12 H12C 0.9600
C13 H13A 0.9700
C13 H13B 0.9700
C13 C14 1.502(5)
C14 C15 1.545(6)
C16 H16A 0.9700
C16 H16B 0.9700
C16 C17 1.474(7)
C17 H17A 0.9600
C17 H17B 0.9600
C17 H17C 0.9600
C18 C19 1.389(5)
C18 C23 1.376(6)
C19 H19 0.9300
C19 C20 1.382(6)
C20 H20 0.9300
C20 C21 1.375(7)
C21 C22 1.396(6)
C21 C24 1.514(6)
C22 H22 0.9300
C22 C23 1.380(6)
C23 H23 0.9300
C24 H24A 0.9600
C24 H24B 0.9600
C24 H24C 0.9600
I2 C31 2.138(4)
S2 O7 1.426(3)
S2 O8 1.429(3)
S2 N2 1.640(3)
S2 C42 1.751(4)
F3 C38 1.379(4)
F4 C38 1.357(5)
O5 C39 1.199(5)
O6 C39 1.315(5)
O6 C40 1.462(5)
N2 C33 1.473(5)
N2 C34 1.469(5)
C25 H25 0.9300
C25 C26 1.374(6)
C25 C30 1.392(5)
C26 H26 0.9300
C26 C27 1.362(6)
C27 H27 0.9300
C27 C28 1.381(7)
C28 H28 0.9300
C28 C29 1.376(6)
C29 H29 0.9300
C29 C30 1.390(5)
C30 C31 1.464(5)
C31 C32 1.315(5)
C32 C33 1.507(5)
C32 C35 1.549(5)
C33 H33A 0.9700
C33 H33B 0.9700
C34 H34A 0.9700
C34 H34B 0.9700
C34 C35 1.519(5)
C35 C36 1.526(5)
C35 C37 1.553(5)
C36 H36A 0.9600
C36 H36B 0.9600
C36 H36C 0.9600
C37 H37A 0.9700
C37 H37B 0.9700
C37 C38 1.495(6)
C38 C39 1.537(6)
C40 H40A 0.9700
C40 H40B 0.9700
C40 C41 1.472(7)
C41 H41A 0.9600
C41 H41B 0.9600
C41 H41C 0.9600
C42 C43 1.382(5)
C42 C47 1.394(6)
C43 H43 0.9300
C43 C44 1.377(6)
C44 H44 0.9300
C44 C45 1.369(7)
C45 C46 1.399(6)
C45 C48 1.503(6)
C46 H46 0.9300
C46 C47 1.368(6)
C47 H47 0.9300
C48 H48A 0.9600
C48 H48B 0.9600
C48 H48C 0.9600

loop_
_geom_torsion_atom_site_label_1
_geom_torsion_atom_site_label_2
_geom_torsion_atom_site_label_3
_geom_torsion_atom_site_label_4
_geom_torsion
I1 C7 C8 C9 179.1(3)
I1 C7 C8 C11 -4.5(5)
S1 N1 C10 C9 -175.5(2)
S1 N1 C11 C8 162.6(2)
S1 C18 C19 C20 -178.3(3)
S1 C18 C23 C22 178.3(3)
F1 C14 C15 O1 77.9(5)
F1 C14 C15 O2 -97.0(4)
F2 C14 C15 O1 -169.6(4)
F2 C14 C15 O2 15.4(4)
O3 S1 N1 C10 177.3(3)
O3 S1 N1 C11 46.9(3)
O3 S1 C18 C19 -18.6(4)
O3 S1 C18 C23 162.2(4)
O4 S1 N1 C10 -53.6(3)
O4 S1 N1 C11 175.9(3)
O4 S1 C18 C19 -150.7(3)
O4 S1 C18 C23 30.1(4)
N1 S1 C18 C19 95.8(4)
N1 S1 C18 C23 -83.4(4)
C1 C2 C3 C4 0.3(7)
C1 C6 C7 I1 -97.6(4)
C1 C6 C7 C8 77.9(5)
C2 C1 C6 C5 2.8(6)
C2 C1 C6 C7 -175.3(4)
C2 C3 C4 C5 0.0(7)
C3 C4 C5 C6 1.2(6)
C4 C5 C6 C1 -2.5(6)
C4 C5 C6 C7 175.6(4)
C5 C6 C7 I1 84.3(4)
C5 C6 C7 C8 -100.2(5)
C6 C1 C2 C3 -1.7(7)
C6 C7 C8 C9 3.8(6)
C6 C7 C8 C11 -179.8(4)
C7 C8 C9 C10 157.9(4)
C7 C8 C9 C12 40.9(5)
C7 C8 C9 C13 -82.1(5)
C7 C8 C11 N1 179.0(4)
C8 C9 C10 N1 35.3(3)
C8 C9 C13 C14 -49.8(5)
C9 C8 C11 N1 -4.1(4)
C9 C13 C14 F1 172.7(3)
C9 C13 C14 F2 58.1(5)
C9 C13 C14 C15 -72.0(5)
C10 N1 C11 C8 27.3(4)
C10 C9 C13 C14 63.5(5)
C11 N1 C10 C9 -40.4(4)
C11 C8 C9 C10 -19.0(4)
C11 C8 C9 C12 -136.0(4)
C11 C8 C9 C13 101.0(4)
C12 C9 C10 N1 156.9(3)
C12 C9 C13 C14 -177.5(3)
C13 C9 C10 N1 -85.2(4)
C13 C14 C15 O1 -39.4(5)
C13 C14 C15 O2 145.7(4)
C15 O2 C16 C17 174.8(4)
C16 O2 C15 O1 1.2(6)
C16 O2 C15 C14 175.7(3)
C18 S1 N1 C10 60.9(3)
C18 S1 N1 C11 -69.5(3)
C18 C19 C20 C21 0.4(7)
C19 C18 C23 C22 -0.9(7)
C19 C20 C21 C22 -1.8(7)
C19 C20 C21 C24 177.3(4)
C20 C21 C22 C23 1.9(7)
C21 C22 C23 C18 -0.6(7)
C23 C18 C19 C20 0.9(7)
C24 C21 C22 C23 -177.2(4)
I2 C31 C32 C33 3.3(5)
I2 C31 C32 C35 178.0(3)
S2 N2 C33 C32 -162.9(2)
S2 N2 C34 C35 175.1(2)
S2 C42 C43 C44 175.8(3)
S2 C42 C47 C46 -176.5(3)
F3 C38 C39 O5 -77.1(4)
F3 C38 C39 O6 98.2(4)
F4 C38 C39 O5 170.4(3)
F4 C38 C39 O6 -14.3(4)
O7 S2 N2 C33 -44.9(3)
O7 S2 N2 C34 -176.6(3)
O7 S2 C42 C43 23.3(4)
O7 S2 C42 C47 -159.2(4)
O8 S2 N2 C33 -174.0(3)
O8 S2 N2 C34 54.3(3)
O8 S2 C42 C43 155.4(3)
O8 S2 C42 C47 -27.1(4)
N2 S2 C42 C43 -90.9(4)
N2 S2 C42 C47 86.6(4)
N2 C34 C35 C32 -34.1(3)
N2 C34 C35 C36 -155.6(3)
N2 C34 C35 C37 87.0(4)
C25 C26 C27 C28 0.3(7)
C25 C30 C31 I2 103.1(4)
C25 C30 C31 C32 -73.7(6)
C26 C25 C30 C29 0.5(6)
C26 C25 C30 C31 177.2(4)
C26 C27 C28 C29 -0.4(7)
C27 C28 C29 C30 0.6(7)
C28 C29 C30 C25 -0.6(6)
C28 C29 C30 C31 -177.2(4)
C29 C30 C31 I2 -80.4(4)
C29 C30 C31 C32 102.8(5)
C30 C25 C26 C27 -0.4(7)
C30 C31 C32 C33 179.9(4)
C30 C31 C32 C35 -5.4(7)
C31 C32 C33 N2 179.7(3)
C31 C32 C35 C34 -156.9(4)
C31 C32 C35 C36 -39.3(6)
C31 C32 C35 C37 82.7(5)
C32 C35 C37 C38 48.0(5)
C33 N2 C34 C35 39.2(4)
C33 C32 C35 C34 18.5(4)
C33 C32 C35 C36 136.1(4)
C33 C32 C35 C37 -101.8(4)
C34 N2 C33 C32 -26.7(4)
C34 C35 C37 C38 -66.3(5)
C35 C32 C33 N2 4.1(4)
C35 C37 C38 F3 -172.5(3)
C35 C37 C38 F4 -58.3(5)
C35 C37 C38 C39 71.1(5)
C36 C35 C37 C38 174.6(4)
C37 C38 C39 O5 41.1(5)
C37 C38 C39 O6 -143.6(4)
C39 O6 C40 C41 -176.5(4)
C40 O6 C39 O5 -1.4(6)
C40 O6 C39 C38 -176.3(3)
C42 S2 N2 C33 70.4(3)
C42 S2 N2 C34 -61.3(3)
C42 C43 C44 C45 1.5(7)
C43 C42 C47 C46 1.0(7)
C43 C44 C45 C46 -0.5(8)
C43 C44 C45 C48 -178.3(4)
C44 C45 C46 C47 -0.3(7)
C45 C46 C47 C42 0.0(7)
C47 C42 C43 C44 -1.7(7)
C48 C45 C46 C47 177.6(4)
